data_7112309
loop_
_publ_author_name
'Kuwahara, Shunsuke'
'Chamura, Rie'
'Tsuchiya, Sho'
'Ikeda, Mari'
'Habata, Yoichi'

_publ_section_title
;
 Chirality transcription and amplification by [2]pseudorotaxanes.
;
_journal_issue 22
_journal_name_full 'Chemical communications (Cambridge, England)'
_journal_page_first 2186
_journal_page_last 2188
_journal_paper_doi 10.1039/c2cc38758a
_journal_volume 49
_journal_year 2013
_chemical_absolute_configuration rm
_chemical_formula_sum 'C15 H18 F6 N P'
_chemical_formula_weight 357.27
_chemical_name_systematic
;
?
;
_space_group_IT_number 19
_symmetry_cell_setting orthorhombic
_symmetry_space_group_name_Hall 'P 2ac 2ab'
_symmetry_space_group_name_H-M 'P 21 21 21'
_atom_sites_solution_hydrogens geom
_atom_sites_solution_primary direct
_atom_sites_solution_secondary difmap
_audit_creation_method SHELXL-97
_cell_angle_alpha 90.00
_cell_angle_beta 90.00
_cell_angle_gamma 90.00
_cell_formula_units_Z 4
_cell_length_a 8.7662(6)
_cell_length_b 11.1969(7)
_cell_length_c 16.9395(12)
_cell_measurement_reflns_used 1354
_cell_measurement_temperature 173
_cell_measurement_theta_max 21.55
_cell_measurement_theta_min 2.18
_cell_volume 1662.68(19)
_computing_cell_refinement 'Bruker SMART'
_computing_data_collection 'Bruker SMART'
_computing_data_reduction 'Bruker SAINT'
_computing_molecular_graphics 'Bruker SHELXTL'
_computing_publication_material 'Bruker SHELXTL'
_computing_structure_refinement 'SHELXL-97 (Sheldrick, 1997)'
_computing_structure_solution 'SHELXS-97 (Sheldrick, 1990)'
_diffrn_ambient_temperature 173
_diffrn_detector_area_resol_mean 8.333
_diffrn_measured_fraction_theta_full 1.000
_diffrn_measured_fraction_theta_max 1.000
_diffrn_measurement_device_type 'CCD area detector'
_diffrn_measurement_method 'phi and omega scans'
_diffrn_radiation_monochromator graphite
_diffrn_radiation_source 'fine-focus sealed tube'
_diffrn_radiation_type MoK\a
_diffrn_radiation_wavelength 0.71073
_diffrn_reflns_av_R_equivalents 0.0425
_diffrn_reflns_av_sigmaI/netI 0.0472
_diffrn_reflns_limit_h_max 10
_diffrn_reflns_limit_h_min -9
_diffrn_reflns_limit_k_max 13
_diffrn_reflns_limit_k_min -13
_diffrn_reflns_limit_l_max 20
_diffrn_reflns_limit_l_min -16
_diffrn_reflns_number 8693
_diffrn_reflns_theta_full 24.81
_diffrn_reflns_theta_max 24.81
_diffrn_reflns_theta_min 2.18
_exptl_absorpt_coefficient_mu 0.222
_exptl_absorpt_correction_T_max 0.9799
_exptl_absorpt_correction_T_min 0.9557
_exptl_absorpt_correction_type empirical
_exptl_absorpt_process_details 'SADABS; Sheldrick 1996'
_exptl_crystal_colour colourless
_exptl_crystal_density_diffrn 1.427
_exptl_crystal_density_method 'not measured'
_exptl_crystal_description block
_exptl_crystal_F_000 736
_exptl_crystal_size_max 0.21
_exptl_crystal_size_mid 0.18
_exptl_crystal_size_min 0.09
_refine_diff_density_max 0.438
_refine_diff_density_min -0.240
_refine_diff_density_rms 0.051
_refine_ls_abs_structure_details 'Flack H D (1983), Acta Cryst. A39, 876-881'
_refine_ls_abs_structure_Flack -0.1(2)
_refine_ls_extinction_method none
_refine_ls_goodness_of_fit_ref 1.017
_refine_ls_hydrogen_treatment mixed
_refine_ls_matrix_type full
_refine_ls_number_parameters 280
_refine_ls_number_reflns 2864
_refine_ls_number_restraints 36
_refine_ls_restrained_S_all 1.190
_refine_ls_R_factor_all 0.0757
_refine_ls_R_factor_gt 0.0508
_refine_ls_shift/su_max 0.000
_refine_ls_shift/su_mean 0.000
_refine_ls_structure_factor_coef Fsqd
_refine_ls_weighting_details 'calc w=1/[\s^2^(Fo^2^)+(0.0828P)^2^+0.4809P] where P=(Fo^2^+2Fc^2^)/3'
_refine_ls_weighting_scheme calc
_refine_ls_wR_factor_gt 0.1305
_refine_ls_wR_factor_ref 0.1501
_reflns_number_gt 2114
_reflns_number_total 2864
_reflns_threshold_expression >2sigma(I)
_cod_duplicate_entry 7108912
_cod_data_source_file c2cc38758a.txt
_cod_data_source_block orth_p212121
_cod_depositor_comments
;
The following automatic conversions were performed:

'_symmetry_cell_setting' value 'Orthorhombic' changed to
'orthorhombic' according to
/usr/data/users/saulius/automatic-downloads/retrospective/RSC/lib/dictionaries/cif_core.dic
dictionary named 'cif_core.dic' version 2.4.2 from 2011-04-26.

Automatic conversion script
Id: cif_fix_values 2281 2013-09-26 08:29:07Z andrius 
;
_cod_original_sg_symbol_H-M P2(1)2(1)2(1)
_cod_database_code 7112309

loop_
_symmetry_equiv_pos_as_xyz
'x, y, z'
'-x+1/2, -y, z+1/2'
'-x, y+1/2, -z+1/2'
'x+1/2, -y+1/2, -z'

loop_
_atom_site_label
_atom_site_type_symbol
_atom_site_fract_x
_atom_site_fract_y
_atom_site_fract_z
_atom_site_U_iso_or_equiv
_atom_site_adp_type
_atom_site_occupancy
_atom_site_symmetry_multiplicity
_atom_site_calc_flag
_atom_site_refinement_flags
P1 P 0.07104(16) 0.94368(12) 0.44110(8) 0.0468(4) Uani 1 1 d .
F1 F -0.0617(4) 0.8492(3) 0.4618(2) 0.0710(10) Uani 1 1 d U
F2 F 0.1932(4) 0.8411(3) 0.4596(2) 0.0658(10) Uani 1 1 d U
C8 C -0.0688(7) 0.8347(4) 0.7179(3) 0.0455(13) Uani 1 1 d .
N1 N 0.2482(5) 0.8056(4) 0.6352(3) 0.0376(10) Uani 1 1 d .
C6 C -0.1325(7) 0.8387(5) 0.8552(4) 0.0517(14) Uani 1 1 d .
C10 C 0.4420(5) 0.9618(4) 0.6566(3) 0.0394(11) Uani 1 1 d .
F6 F 0.0733(5) 0.9738(3) 0.5339(2) 0.0779(11) Uani 1 1 d U
C2 C 0.0604(7) 0.6482(5) 0.6007(3) 0.0442(12) Uani 1 1 d .
F3 F 0.1980(5) 1.0343(4) 0.4205(3) 0.1122(16) Uani 1 1 d U
C11 C 0.5740(6) 0.9381(5) 0.6148(3) 0.0468(12) Uani 1 1 d .
C1 C 0.1479(5) 0.7062(4) 0.6674(3) 0.0360(11) Uani 1 1 d .
C7 C -0.1579(6) 0.8775(5) 0.7789(4) 0.0514(14) Uani 1 1 d .
C4 C 0.0701(7) 0.7143(5) 0.8096(3) 0.0474(12) Uani 1 1 d .
C9 C 0.3528(6) 0.8627(5) 0.6949(3) 0.0455(13) Uani 1 1 d .
F4 F -0.0550(5) 1.0426(4) 0.4311(3) 0.0945(13) Uani 1 1 d U
C12 C 0.6543(6) 1.0289(5) 0.5784(3) 0.0507(14) Uani 1 1 d .
C3 C 0.0476(5) 0.7537(4) 0.7325(3) 0.0351(11) Uani 1 1 d .
C13 C 0.6019(7) 1.1447(5) 0.5836(3) 0.0503(14) Uani 1 1 d .
F5 F 0.0615(8) 0.9017(5) 0.3535(3) 0.1373(18) Uani 1 1 d U
C14 C 0.4727(7) 1.1699(6) 0.6248(4) 0.0612(17) Uani 1 1 d .
C15 C 0.3921(6) 1.0800(5) 0.6611(3) 0.0508(14) Uani 1 1 d .
C5 C -0.0191(7) 0.7584(6) 0.8700(4) 0.0598(17) Uani 1 1 d .
H10 H 0.223(4) 0.649(3) 0.689(2) 0.017(9) Uiso 1 1 d .
H4 H -0.234(6) 0.926(4) 0.770(3) 0.044(14) Uiso 1 1 d .
H3 H 0.001(6) 0.697(5) 0.583(3) 0.045(17) Uiso 1 1 d .
H14 H 0.737(7) 1.011(5) 0.546(3) 0.056(17) Uiso 1 1 d .
H9 H 0.432(6) 0.782(5) 0.711(3) 0.066(15) Uiso 1 1 d .
H13 H 0.621(6) 0.851(5) 0.612(3) 0.056(16) Uiso 1 1 d .
H15 H 0.447(7) 1.256(5) 0.631(3) 0.069(18) Uiso 1 1 d .
H2 H 0.130(6) 0.605(5) 0.564(3) 0.061(17) Uiso 1 1 d .
H12 H 0.313(6) 1.094(4) 0.690(3) 0.047(16) Uiso 1 1 d .
H5 H -0.184(7) 0.873(5) 0.891(3) 0.055(17) Uiso 1 1 d .
H16 H 0.651(9) 1.200(7) 0.564(4) 0.10(3) Uiso 1 1 d .
H6 H -0.017(7) 0.732(6) 0.926(4) 0.08(2) Uiso 1 1 d .
H8 H 0.294(5) 0.894(4) 0.732(3) 0.037(14) Uiso 1 1 d .
H1 H 0.007(6) 0.570(5) 0.615(3) 0.062(16) Uiso 1 1 d .
H7 H 0.136(7) 0.659(5) 0.817(4) 0.067(19) Uiso 1 1 d .
H11 H -0.080(7) 0.850(4) 0.673(3) 0.050(16) Uiso 1 1 d .
H18 H 0.185(7) 0.866(5) 0.614(4) 0.067(18) Uiso 1 1 d .
H17 H 0.296(8) 0.784(6) 0.599(4) 0.08(2) Uiso 1 1 d .

loop_
_atom_site_aniso_label
_atom_site_aniso_U_11
_atom_site_aniso_U_22
_atom_site_aniso_U_33
_atom_site_aniso_U_23
_atom_site_aniso_U_13
_atom_site_aniso_U_12
P1 0.0377(7) 0.0493(7) 0.0532(8) 0.0077(6) -0.0022(7) 0.0026(7)
F1 0.0516(17) 0.0656(19) 0.096(3) 0.0066(18) -0.0114(19) -0.0126(17)
F2 0.0499(17) 0.065(2) 0.082(2) 0.0071(18) 0.0090(16) 0.0158(16)
C8 0.050(3) 0.043(3) 0.043(3) 0.006(2) 0.000(3) 0.016(3)
N1 0.033(2) 0.045(2) 0.035(2) 0.0010(19) 0.002(2) 0.0010(19)
C6 0.049(3) 0.056(3) 0.051(4) -0.018(3) 0.012(3) -0.008(3)
C10 0.035(2) 0.047(3) 0.036(3) -0.002(2) -0.005(2) -0.003(3)
F6 0.093(2) 0.0720(19) 0.069(2) -0.0143(16) -0.015(2) 0.015(2)
C2 0.047(3) 0.042(3) 0.044(3) -0.005(2) -0.002(3) 0.004(3)
F3 0.076(2) 0.082(2) 0.178(4) 0.040(3) 0.033(3) -0.014(2)
C11 0.043(3) 0.048(3) 0.050(3) -0.010(2) 0.000(3) -0.005(3)
C1 0.034(2) 0.039(2) 0.035(3) 0.005(2) 0.002(2) 0.007(2)
C7 0.043(3) 0.042(3) 0.069(4) -0.006(3) 0.007(3) 0.010(3)
C4 0.044(3) 0.056(3) 0.042(3) 0.006(2) 0.003(3) 0.006(3)
C9 0.041(3) 0.059(3) 0.036(3) -0.002(3) -0.005(2) -0.004(3)
F4 0.071(2) 0.080(2) 0.132(3) 0.045(2) 0.000(2) 0.027(2)
C12 0.038(3) 0.065(4) 0.049(3) -0.014(3) 0.001(3) -0.012(3)
C3 0.028(2) 0.038(2) 0.039(2) -0.0015(19) 0.003(2) 0.001(2)
C13 0.053(4) 0.055(3) 0.043(3) 0.006(3) -0.007(3) -0.011(3)
F5 0.180(4) 0.175(4) 0.056(2) 0.005(2) 0.004(3) 0.017(4)
C14 0.051(4) 0.055(4) 0.077(4) 0.006(3) -0.007(3) 0.002(3)
C15 0.037(3) 0.061(4) 0.054(3) 0.001(3) 0.003(3) 0.010(3)
C5 0.059(4) 0.080(4) 0.041(3) -0.004(3) 0.008(3) -0.005(3)

loop_
_atom_type_symbol
_atom_type_description
_atom_type_scat_dispersion_real
_atom_type_scat_dispersion_imag
_atom_type_scat_source
C C 0.0033 0.0016 'International Tables Vol C Tables 4.2.6.8 and 6.1.1.4'
H H 0.0000 0.0000 'International Tables Vol C Tables 4.2.6.8 and 6.1.1.4'
N N 0.0061 0.0033 'International Tables Vol C Tables 4.2.6.8 and 6.1.1.4'
F F 0.0171 0.0103 'International Tables Vol C Tables 4.2.6.8 and 6.1.1.4'
P P 0.1023 0.0942 'International Tables Vol C Tables 4.2.6.8 and 6.1.1.4'

loop_
_geom_angle_atom_site_label_1
_geom_angle_atom_site_label_2
_geom_angle_atom_site_label_3
_geom_angle
F3 P1 F5 91.3(3)
F3 P1 F4 91.1(2)
F5 P1 F4 94.1(3)
F3 P1 F2 91.9(2)
F5 P1 F2 90.3(3)
F4 P1 F2 174.6(2)
F3 P1 F6 94.2(3)
F5 P1 F6 174.0(3)
F4 P1 F6 88.1(2)
F2 P1 F6 87.21(19)
F3 P1 F1 179.5(3)
F5 P1 F1 88.3(3)
F4 P1 F1 88.8(2)
F2 P1 F1 88.25(17)
F6 P1 F1 86.2(2)
C7 C8 C3 120.6(5)
C7 C8 H11 125(4)
C3 C8 H11 114(4)
C9 N1 C1 115.0(4)
C9 N1 H18 108(4)
C1 N1 H18 109(4)
C9 N1 H17 109(5)
C1 N1 H17 111(5)
H18 N1 H17 104(6)
C5 C6 C7 119.8(6)
C5 C6 H5 123(4)
C7 C6 H5 117(4)
C11 C10 C15 118.2(5)
C11 C10 C9 121.0(5)
C15 C10 C9 120.8(5)
C1 C2 H3 108(4)
C1 C2 H2 112(3)
H3 C2 H2 119(5)
C1 C2 H1 115(3)
H3 C2 H1 111(5)
H2 C2 H1 90(4)
C12 C11 C10 120.9(5)
C12 C11 H13 117(3)
C10 C11 H13 122(3)
C3 C1 C2 113.7(4)
C3 C1 N1 110.0(4)
C2 C1 N1 109.8(4)
C3 C1 H10 110(2)
C2 C1 H10 110(2)
N1 C1 H10 103(2)
C8 C7 C6 120.0(5)
C8 C7 H4 121(3)
C6 C7 H4 119(3)
C5 C4 C3 120.2(5)
C5 C4 H7 123(4)
C3 C4 H7 117(4)
C10 C9 N1 109.9(4)
C10 C9 H9 111(3)
N1 C9 H9 101(3)
C10 C9 H8 109(3)
N1 C9 H8 107(3)
H9 C9 H8 118(4)
C13 C12 C11 119.6(5)
C13 C12 H14 120(3)
C11 C12 H14 120(3)
C8 C3 C4 118.6(5)
C8 C3 C1 121.9(4)
C4 C3 C1 119.5(4)
C14 C13 C12 120.4(6)
C14 C13 H16 119(5)
C12 C13 H16 120(5)
C13 C14 C15 120.4(6)
C13 C14 H15 116(4)
C15 C14 H15 123(4)
C14 C15 C10 120.5(5)
C14 C15 H12 122(3)
C10 C15 H12 117(3)
C6 C5 C4 120.8(6)
C6 C5 H6 113(4)
C4 C5 H6 126(4)

loop_
_geom_bond_atom_site_label_1
_geom_bond_atom_site_label_2
_geom_bond_distance
P1 F3 1.546(4)
P1 F5 1.559(5)
P1 F4 1.573(4)
P1 F2 1.601(3)
P1 F6 1.609(4)
P1 F1 1.611(3)
C8 C7 1.381(8)
C8 C3 1.388(7)
C8 H11 0.79(6)
N1 C9 1.507(7)
N1 C1 1.520(6)
N1 H18 0.95(6)
N1 H17 0.78(7)
C6 C5 1.364(8)
C6 C7 1.382(9)
C6 H5 0.85(6)
C10 C11 1.382(7)
C10 C15 1.397(7)
C10 C9 1.504(7)
C2 C1 1.513(7)
C2 H3 0.81(5)
C2 H2 1.00(6)
C2 H1 1.02(6)
C11 C12 1.382(8)
C11 H13 1.06(5)
C1 C3 1.507(6)
C1 H10 0.99(4)
C7 H4 0.87(5)
C4 C5 1.379(8)
C4 C3 1.392(7)
C4 H7 0.86(6)
C9 H9 1.17(6)
C9 H8 0.89(5)
C12 C13 1.379(8)
C12 H14 0.93(6)
C13 C14 1.359(8)
C13 H16 0.83(7)
C14 C15 1.375(8)
C14 H15 0.99(5)
C15 H12 0.86(6)
C5 H6 0.99(7)
